data_1502105
loop_
_publ_author_name
'Donohoe, Timothy J.'
'Connolly, Matthew J.'
'Rathi, Akshat H.'
'Walton, Lesley'

_publ_section_title
;
 Intramolecular hydride addition to pyridinium salts: new routes to
 enantiopure dihydropyridones.
;
_journal_issue 8
_journal_name_full 'Organic letters'
_journal_page_first 2074
_journal_page_last 2077
_journal_paper_doi 10.1021/ol200478p
_journal_volume 13
_journal_year 2011
_chemical_compound_source Synthetic
_chemical_formula_moiety 'C17 H18 N2 O5'
_chemical_formula_sum 'C17 H18 N2 O5'
_chemical_formula_weight 330.34
_space_group_IT_number 15
_symmetry_cell_setting monoclinic
_symmetry_space_group_name_Hall '-C 2yc'
_symmetry_space_group_name_H-M 'C 1 2/c 1'
_atom_sites_solution_hydrogens geom
_atom_sites_solution_primary direct
_cell_angle_alpha 90
_cell_angle_beta 112.2564(12)
_cell_angle_gamma 90
_cell_formula_units_Z 8
_cell_length_a 35.6530(8)
_cell_length_b 6.9183(2)
_cell_length_c 14.1033(4)
_cell_measurement_reflns_used 3720
_cell_measurement_temperature 150
_cell_measurement_theta_max 27
_cell_measurement_theta_min 5
_cell_volume 3219.52(15)
_computing_cell_refinement 'DENZO/SCALEPACK (Otwinowski & Minor, 1997)'
_computing_data_collection 'COLLECT (Nonius, 2001).'
_computing_data_reduction 'DENZO/SCALEPACK (Otwinowski & Minor, 1997)'
_computing_molecular_graphics 'CAMERON (Watkin et al., 1996)'
_computing_publication_material 'CRYSTALS (Betteridge et al., 2003)'
_computing_structure_refinement 'CRYSTALS (Betteridge et al., 2003)'
_computing_structure_solution 'SIR92 (Altomare et al., 1994)'
_diffrn_ambient_temperature 150
_diffrn_measured_fraction_theta_full 0.991
_diffrn_measured_fraction_theta_max 0.991
_diffrn_measurement_device Area
_diffrn_measurement_device_type 'Nonius KappaCCD'
_diffrn_measurement_method \w
_diffrn_radiation_monochromator graphite
_diffrn_radiation_type 'Mo K\a'
_diffrn_radiation_wavelength 0.71073
_diffrn_reflns_av_R_equivalents 0.000
_diffrn_reflns_limit_h_max 46
_diffrn_reflns_limit_h_min -45
_diffrn_reflns_limit_k_max 8
_diffrn_reflns_limit_k_min -6
_diffrn_reflns_limit_l_max 18
_diffrn_reflns_limit_l_min -18
_diffrn_reflns_number 14302
_diffrn_reflns_theta_full 26.652
_diffrn_reflns_theta_max 27.476
_diffrn_reflns_theta_min 5.125
_diffrn_standards_number 0
_exptl_absorpt_coefficient_mu 0.101
_exptl_absorpt_correction_T_max 0.98
_exptl_absorpt_correction_T_min 0.98
_exptl_absorpt_correction_type multi-scan
_exptl_absorpt_process_details 'DENZO/SCALEPACK (Otwinowski & Minor, 1997)'
_exptl_crystal_colour yellow
_exptl_crystal_density_diffrn 1.363
_exptl_crystal_density_method 'not measured'
_exptl_crystal_description plate
_exptl_crystal_F_000 1392
_exptl_crystal_size_max 0.280
_exptl_crystal_size_mid 0.200
_exptl_crystal_size_min 0.160
_refine_diff_density_max 0.31
_refine_diff_density_min -0.27
_refine_ls_extinction_method None
_refine_ls_goodness_of_fit_ref 0.9509
_refine_ls_hydrogen_treatment none
_refine_ls_matrix_type full
_refine_ls_number_parameters 217
_refine_ls_number_reflns 3651
_refine_ls_number_restraints 0
_refine_ls_R_factor_all 0.0568
_refine_ls_R_factor_gt 0.0406
_refine_ls_shift/su_max 0.0006677
_refine_ls_structure_factor_coef Fsqd
_refine_ls_weighting_details
;
 Method= Modified Sheldrick 
 w=1/[\s^2^(F^2^) + ( 0.03P)^2^ + 2.78P] 
 ,where P=(max(Fo^2^,0) + 2Fc^2^)/3 
;
_refine_ls_weighting_scheme calc
_refine_ls_wR_factor_all 0.0969
_refine_ls_wR_factor_gt 0.0891
_refine_ls_wR_factor_ref 0.0969
_reflns_limit_h_max 42
_reflns_limit_h_min -46
_reflns_limit_k_max 8
_reflns_limit_k_min 0
_reflns_limit_l_max 18
_reflns_limit_l_min 0
_reflns_number_gt 2870
_reflns_number_total 3651
_reflns_threshold_expression I>2.0\s(I)
_oxford_diffrn_Wilson_B_factor 2.51
_oxford_diffrn_Wilson_scale 6.35
_oxford_refine_ls_r_factor_ref 0.0568
_oxford_refine_ls_scale 0.4148(6)
_oxford_reflns_number_all 3651
_oxford_reflns_threshold_expression_ref I>-3.0\s(I)
_cod_data_source_file ol200478p_si_001.cif
_cod_data_source_block 26
_cod_depositor_comments
;
The following automatic conversions were performed:

'_symmetry_cell_setting' value 'Monoclinic' changed to 'monoclinic'
according to /home/saulius/struct/CIF-dictionaries/cif_core.dic
dictionary named 'cif_core.dic' version 2.4.1 from 2010-06-29.

Automatic conversion script
Id: cif_fix_values 1715 2011-07-08 13:25:40Z adriana 
;
_cod_original_cell_volume 3219.53(15)
_cod_original_sg_symbol_H-M 'C 1 2/c 1 '
_cod_database_code 1502105

loop_
_symmetry_equiv_pos_as_xyz
x,y,z
-x,-y,-z
x+1/2,y+1/2,z
-x+1/2,-y+1/2,-z
-x,y,-z+1/2
x,-y,z+1/2
-x+1/2,y+1/2,-z+1/2
x+1/2,-y+1/2,z+1/2

loop_
_atom_site_label
_atom_site_type_symbol
_atom_site_fract_x
_atom_site_fract_y
_atom_site_fract_z
_atom_site_U_iso_or_equiv
_atom_site_occupancy
_atom_site_adp_type
_atom_site_refinement_flags_posn
O1 O 0.62466(3) 0.24213(13) 0.53786(7) 0.0280 1.0000 Uani .
C2 C 0.66187(4) 0.12945(18) 0.58770(10) 0.0255 1.0000 Uani .
C3 C 0.68276(3) 0.11162(18) 0.51093(9) 0.0236 1.0000 Uani .
N4 N 0.65381(3) 0.04791(15) 0.41024(8) 0.0257 1.0000 Uani .
C5 C 0.64665(4) -0.14189(19) 0.39355(10) 0.0300 1.0000 Uani .
C6 C 0.66811(4) -0.2837(2) 0.45775(11) 0.0336 1.0000 Uani .
C7 C 0.70521(4) -0.24129(19) 0.54065(10) 0.0291 1.0000 Uani .
C8 C 0.71818(4) -0.03096(19) 0.55054(10) 0.0278 1.0000 Uani .
O9 O 0.72760(3) -0.36476(15) 0.59775(8) 0.0395 1.0000 Uani .
C10 C 0.63350(4) 0.1892(2) 0.33028(10) 0.0316 1.0000 Uani .
C11 C 0.65944(4) 0.2704(2) 0.27763(10) 0.0339 1.0000 Uani .
C12 C 0.69680(4) 0.2197(2) 0.29326(11) 0.0363 1.0000 Uani .
C13 C 0.68686(4) 0.2404(2) 0.68302(10) 0.0327 1.0000 Uani .
C14 C 0.58905(4) 0.1526(2) 0.51007(11) 0.0315 1.0000 Uani .
O15 O 0.58434(3) -0.01547(16) 0.52495(10) 0.0537 1.0000 Uani .
C16 C 0.55477(4) 0.2887(2) 0.45727(10) 0.0292 1.0000 Uani .
C17 C 0.56094(4) 0.4855(2) 0.44928(10) 0.0301 1.0000 Uani .
C18 C 0.52809(4) 0.6063(2) 0.40158(10) 0.0316 1.0000 Uani .
C19 C 0.48977(4) 0.5253(2) 0.36303(10) 0.0296 1.0000 Uani .
N20 N 0.45456(4) 0.65331(18) 0.31462(9) 0.0354 1.0000 Uani .
O21 O 0.42074(3) 0.58148(18) 0.28589(9) 0.0509 1.0000 Uani .
O22 O 0.46069(3) 0.82478(16) 0.30556(9) 0.0523 1.0000 Uani .
C23 C 0.48280(4) 0.3309(2) 0.36951(11) 0.0358 1.0000 Uani .
C24 C 0.51587(4) 0.2121(2) 0.41732(12) 0.0364 1.0000 Uani .
H21 H 0.6548 -0.0019 0.6046 0.0290 1.0000 Uiso R
H31 H 0.6926 0.2425 0.5016 0.0271 1.0000 Uiso R
H51 H 0.6241 -0.1774 0.3299 0.0370 1.0000 Uiso R
H61 H 0.6590 -0.4173 0.4450 0.0408 1.0000 Uiso R
H81 H 0.7347 -0.0159 0.5084 0.0330 1.0000 Uiso R
H82 H 0.7350 -0.0030 0.6240 0.0323 1.0000 Uiso R
H101 H 0.6232 0.2969 0.3620 0.0371 1.0000 Uiso R
H102 H 0.6094 0.1232 0.2775 0.0367 1.0000 Uiso R
H111 H 0.6466 0.3698 0.2266 0.0405 1.0000 Uiso R
H121 H 0.7111 0.2786 0.2555 0.0453 1.0000 Uiso R
H122 H 0.7105 0.1184 0.3441 0.0444 1.0000 Uiso R
H131 H 0.7123 0.1694 0.7227 0.0482 1.0000 Uiso R
H132 H 0.6938 0.3677 0.6622 0.0478 1.0000 Uiso R
H133 H 0.6703 0.2564 0.7249 0.0476 1.0000 Uiso R
H171 H 0.5880 0.5365 0.4782 0.0367 1.0000 Uiso R
H181 H 0.5313 0.7456 0.3968 0.0354 1.0000 Uiso R
H231 H 0.4555 0.2807 0.3397 0.0402 1.0000 Uiso R
H241 H 0.5120 0.0743 0.4224 0.0416 1.0000 Uiso R

loop_
_atom_site_aniso_label
_atom_site_aniso_U_11
_atom_site_aniso_U_22
_atom_site_aniso_U_33
_atom_site_aniso_U_23
_atom_site_aniso_U_13
_atom_site_aniso_U_12
O1 0.0228(4) 0.0235(5) 0.0379(5) 0.0026(4) 0.0119(4) 0.0044(4)
C2 0.0238(6) 0.0217(6) 0.0305(6) 0.0028(5) 0.0096(5) 0.0046(5)
C3 0.0215(6) 0.0210(6) 0.0262(6) -0.0016(5) 0.0068(5) -0.0008(5)
N4 0.0242(5) 0.0234(5) 0.0257(5) -0.0002(4) 0.0051(4) -0.0007(4)
C5 0.0284(7) 0.0282(7) 0.0313(7) -0.0060(5) 0.0088(5) -0.0037(6)
C6 0.0385(8) 0.0215(7) 0.0402(8) -0.0042(6) 0.0142(6) -0.0021(6)
C7 0.0332(7) 0.0269(7) 0.0313(7) 0.0017(5) 0.0169(6) 0.0089(6)
C8 0.0218(6) 0.0292(7) 0.0302(7) -0.0021(5) 0.0074(5) 0.0034(5)
O9 0.0450(6) 0.0343(6) 0.0406(6) 0.0085(4) 0.0180(5) 0.0164(5)
C10 0.0284(7) 0.0307(7) 0.0303(7) 0.0045(5) 0.0051(5) 0.0034(6)
C11 0.0423(8) 0.0285(7) 0.0289(7) 0.0021(5) 0.0113(6) -0.0008(6)
C12 0.0416(8) 0.0366(8) 0.0334(7) -0.0031(6) 0.0172(6) -0.0067(7)
C13 0.0365(7) 0.0321(7) 0.0291(7) -0.0032(6) 0.0118(6) 0.0022(6)
C14 0.0263(7) 0.0268(7) 0.0423(8) 0.0007(6) 0.0141(6) 0.0010(6)
O15 0.0305(5) 0.0277(6) 0.0961(9) 0.0130(6) 0.0162(6) 0.0001(4)
C16 0.0257(6) 0.0284(7) 0.0348(7) -0.0013(5) 0.0129(5) 0.0023(5)
C17 0.0246(6) 0.0285(7) 0.0367(7) -0.0016(6) 0.0110(5) 0.0005(5)
C18 0.0304(7) 0.0271(7) 0.0356(7) 0.0007(6) 0.0106(6) 0.0032(6)
C19 0.0263(6) 0.0331(7) 0.0273(6) -0.0003(5) 0.0078(5) 0.0068(6)
N20 0.0302(6) 0.0388(7) 0.0321(6) 0.0018(5) 0.0060(5) 0.0072(5)
O21 0.0257(5) 0.0550(8) 0.0602(7) 0.0121(6) 0.0029(5) 0.0042(5)
O22 0.0409(6) 0.0338(6) 0.0669(8) 0.0043(5) 0.0033(5) 0.0090(5)
C23 0.0251(6) 0.0365(8) 0.0406(8) -0.0037(6) 0.0067(6) -0.0015(6)
C24 0.0285(7) 0.0279(7) 0.0504(8) -0.0019(6) 0.0121(6) -0.0008(6)

loop_
_atom_type_symbol
_atom_type_scat_dispersion_real
_atom_type_scat_dispersion_imag
_atom_type_scat_Cromer_Mann_a1
_atom_type_scat_Cromer_Mann_b1
_atom_type_scat_Cromer_Mann_a2
_atom_type_scat_Cromer_Mann_b2
_atom_type_scat_Cromer_Mann_a3
_atom_type_scat_Cromer_Mann_b3
_atom_type_scat_Cromer_Mann_a4
_atom_type_scat_Cromer_Mann_b4
_atom_type_scat_Cromer_Mann_c
_atom_type_scat_source
C 0.0033 0.0016 2.3100 20.8439 1.0200 10.2075 1.5886 0.5687 0.8650 51.6512 0.2156 'International Tables Vol C 4.2.6.8 and 6.1.1.4'
H 0.0000 0.0000 0.4930 10.5109 0.3229 26.1257 0.1402 3.1424 0.0408 57.7998 0.0030 'International Tables Vol C 4.2.6.8 and 6.1.1.4'
O 0.0106 0.0060 3.0485 13.2771 2.2868 5.7011 1.5463 0.3239 0.8670 32.9089 0.2508 'International Tables Vol C 4.2.6.8 and 6.1.1.4'
N 0.0061 0.0033 12.2126 0.0057 3.1322 9.8933 2.0125 28.9975 1.1663 0.5826 -11.5290 'International Tables Vol C 4.2.6.8 and 6.1.1.4'

loop_
_geom_angle_atom_site_label_1
_geom_angle_atom_site_label_2
_geom_angle_atom_site_label_3
_geom_angle
_geom_angle_publ_flag
C2 O1 C14 118.82(10) yes
O1 C2 C3 107.28(9) yes
O1 C2 C13 106.11(10) yes
C3 C2 C13 112.88(10) yes
O1 C2 H21 109.6 no
C3 C2 H21 109.3 no
C13 C2 H21 111.6 no
C2 C3 N4 110.77(10) yes
C2 C3 C8 110.37(10) yes
N4 C3 C8 109.82(10) yes
C2 C3 H31 108.0 no
N4 C3 H31 107.3 no
C8 C3 H31 110.5 no
C3 N4 C5 118.68(10) yes
C3 N4 C10 120.39(10) yes
C5 N4 C10 120.93(11) yes
N4 C5 C6 124.67(12) yes
N4 C5 H51 116.1 no
C6 C5 H51 119.2 no
C5 C6 C7 120.77(13) yes
C5 C6 H61 119.9 no
C7 C6 H61 119.2 no
C6 C7 C8 115.39(11) yes
C6 C7 O9 124.17(13) yes
C8 C7 O9 120.25(12) yes
C3 C8 C7 113.81(10) yes
C3 C8 H81 108.1 no
C7 C8 H81 106.0 no
C3 C8 H82 110.0 no
C7 C8 H82 108.8 no
H81 C8 H82 110.0 no
N4 C10 C11 114.52(11) yes
N4 C10 H101 108.0 no
C11 C10 H101 110.0 no
N4 C10 H102 107.6 no
C11 C10 H102 108.6 no
H101 C10 H102 108.0 no
C10 C11 C12 126.46(13) yes
C10 C11 H111 115.3 no
C12 C11 H111 118.3 no
C11 C12 H121 120.9 no
C11 C12 H122 120.1 no
H121 C12 H122 119.0 no
C2 C13 H131 110.7 no
C2 C13 H132 108.5 no
H131 C13 H132 109.3 no
C2 C13 H133 107.8 no
H131 C13 H133 110.0 no
H132 C13 H133 110.6 no
O1 C14 O15 125.32(12) yes
O1 C14 C16 111.20(11) yes
O15 C14 C16 123.48(12) yes
C14 C16 C17 122.07(12) yes
C14 C16 C24 117.58(12) yes
C17 C16 C24 120.34(12) yes
C16 C17 C18 119.89(12) yes
C16 C17 H171 119.3 no
C18 C17 H171 120.8 no
C17 C18 C19 118.27(13) yes
C17 C18 H181 121.9 no
C19 C18 H181 119.8 no
C18 C19 N20 118.67(12) yes
C18 C19 C23 123.05(12) yes
N20 C19 C23 118.26(12) yes
C19 N20 O21 117.96(12) yes
C19 N20 O22 118.46(12) yes
O21 N20 O22 123.57(12) yes
C19 C23 C24 118.05(13) yes
C19 C23 H231 119.9 no
C24 C23 H231 122.0 no
C16 C24 C23 120.39(13) yes
C16 C24 H241 119.6 no
C23 C24 H241 120.0 no

loop_
_geom_bond_atom_site_label_1
_geom_bond_atom_site_label_2
_geom_bond_distance
_geom_bond_publ_flag
O1 C2 1.4682(14) yes
O1 C14 1.3311(15) yes
C2 C3 1.5339(17) yes
C2 C13 1.5108(18) yes
C2 H21 0.995 no
C3 N4 1.4716(15) yes
C3 C8 1.5314(17) yes
C3 H31 0.997 no
N4 C5 1.3413(17) yes
N4 C10 1.4607(16) yes
C5 C6 1.3578(19) yes
C5 H51 0.983 no
C6 C7 1.425(2) yes
C6 H61 0.973 no
C7 C8 1.5172(19) yes
C7 O9 1.2363(16) yes
C8 H81 0.989 no
C8 H82 0.999 no
C10 C11 1.4976(19) yes
C10 H101 1.007 no
C10 H102 1.009 no
C11 C12 1.313(2) yes
C11 H111 0.975 no
C12 H121 0.957 no
C12 H122 0.989 no
C13 H131 0.996 no
C13 H132 0.989 no
C13 H133 0.986 no
C14 O15 1.2047(17) yes
C14 C16 1.4985(18) yes
C16 C17 1.3906(19) yes
C16 C24 1.3892(19) yes
C17 C18 1.3877(19) yes
C17 H171 0.960 no
C18 C19 1.3832(19) yes
C18 H181 0.976 no
C19 N20 1.4753(17) yes
C19 C23 1.377(2) yes
N20 O21 1.2227(16) yes
N20 O22 1.2217(16) yes
C23 C24 1.385(2) yes
C23 H231 0.968 no
C24 H241 0.970 no

loop_
_geom_hbond_atom_site_label_D
_geom_hbond_atom_site_label_H
_geom_hbond_atom_site_label_A
_geom_hbond_site_symmetry_A
_geom_hbond_angle_DHA
_geom_hbond_distance_DH
_geom_hbond_distance_HA
_geom_hbond_distance_DA
_geom_hbond_publ_flag
C5 H51 O21 5_645 151 0.98 2.45 3.352(2) yes
C8 H81 O9 4_646 155 0.99 2.50 3.419(2) yes
C12 H121 O9 6_554 157 0.96 2.58 3.480(2) yes
C13 H132 O9 1_565 163 0.99 2.56 3.513(2) yes
C24 H241 O22 1_545 134 0.97 2.60 3.344(2) yes
